data_4027316
loop_
_publ_author_name
'Vincent Diemer'
'Ana\"is Berthelot'
'J\'er\^ome Bayardon'
'Sylvain Jug\'e'
'Fr\'ed\'eric R. Leroux'
'Fran\,coise Colobert'

_publ_section_title
;
 Stereoselective Synthesis of P-Chirogenic Dibenzophosphole-Boranes via
 Aryne Intermediates
;
_journal_name_full 'Journal of Organic Chemistry'
_journal_page_first 6117
_journal_page_last 6127
_journal_paper_doi 10.1021/jo3009098
_journal_volume 77
_journal_year 2012
_chemical_formula_moiety 'C26 H24 B O2 P'
_chemical_formula_sum 'C26 H24 B O2 P'
_chemical_formula_weight 410.23
_chemical_name_systematic
;
?
;
_space_group_IT_number 2
_symmetry_cell_setting triclinic
_symmetry_space_group_name_Hall '-P 1'
_symmetry_space_group_name_H-M 'P -1'
_atom_sites_solution_hydrogens geom
_atom_sites_solution_primary direct
_atom_sites_solution_secondary difmap
_audit_creation_method SHELXL-97
_cell_angle_alpha 73.5490(10)
_cell_angle_beta 66.1230(10)
_cell_angle_gamma 81.0190(10)
_cell_formula_units_Z 4
_cell_length_a 12.6583(3)
_cell_length_b 12.9947(3)
_cell_length_c 15.0536(4)
_cell_measurement_reflns_used 13880
_cell_measurement_temperature 173(2)
_cell_measurement_theta_max 27.485
_cell_measurement_theta_min 0.998
_cell_volume 2169.14(9)
_computing_cell_refinement 'Denzo (Nonius B.V., 1998)'
_computing_data_collection 'Collect (Nonius B.V., 1998)'
_computing_data_reduction 'Denzo (Nonius B.V., 1998)'
_computing_molecular_graphics 'PLATON 98 (Spek, 1998)'
_computing_publication_material 'SHELXL-97 (Sheldrick, 1997)'
_computing_structure_refinement 'SHELXL-97 (Sheldrick, 1997)'
_computing_structure_solution 'SHELXS-97 (Sheldrick, 1997)'
_diffrn_ambient_temperature 173(2)
_diffrn_measured_fraction_theta_full 0.995
_diffrn_measured_fraction_theta_max 0.995
_diffrn_measurement_device_type KappaCCD
_diffrn_measurement_method 'phi and omega scans'
_diffrn_radiation_monochromator graphite
_diffrn_radiation_source 'sealed tube'
_diffrn_radiation_type MoK\a
_diffrn_radiation_wavelength 0.71073
_diffrn_reflns_av_R_equivalents 0.1160
_diffrn_reflns_av_sigmaI/netI 0.0745
_diffrn_reflns_limit_h_max 16
_diffrn_reflns_limit_h_min -16
_diffrn_reflns_limit_k_max 16
_diffrn_reflns_limit_k_min -16
_diffrn_reflns_limit_l_max 18
_diffrn_reflns_limit_l_min -19
_diffrn_reflns_number 23265
_diffrn_reflns_theta_full 27.47
_diffrn_reflns_theta_max 27.47
_diffrn_reflns_theta_min 1.53
_exptl_absorpt_coefficient_mu 0.147
_exptl_absorpt_correction_type none
_exptl_crystal_colour colorless
_exptl_crystal_density_diffrn 1.256
_exptl_crystal_description prism
_exptl_crystal_F_000 864
_exptl_crystal_size_max 0.50
_exptl_crystal_size_mid 0.40
_exptl_crystal_size_min 0.30
_refine_diff_density_max 0.355
_refine_diff_density_min -0.705
_refine_diff_density_rms 0.112
_refine_ls_extinction_method none
_refine_ls_goodness_of_fit_ref 1.059
_refine_ls_hydrogen_treatment constr
_refine_ls_matrix_type full
_refine_ls_number_parameters 547
_refine_ls_number_reflns 9904
_refine_ls_number_restraints 0
_refine_ls_restrained_S_all 1.059
_refine_ls_R_factor_all 0.0702
_refine_ls_R_factor_gt 0.0567
_refine_ls_shift/su_max 0.001
_refine_ls_shift/su_mean 0.000
_refine_ls_structure_factor_coef Fsqd
_refine_ls_weighting_details 'calc w=1/[\s^2^(Fo^2^)+(0.1019P)^2^+0.4505P] where P=(Fo^2^+2Fc^2^)/3'
_refine_ls_weighting_scheme calc
_refine_ls_wR_factor_gt 0.1550
_refine_ls_wR_factor_ref 0.1747
_reflns_number_gt 8211
_reflns_number_total 9904
_reflns_threshold_expression I>2sigma(I)
_cod_data_source_file jo3009098_si_001_2.cif
_cod_data_source_block fclfl100422_03
_cod_database_code 4027316

loop_
_symmetry_equiv_pos_as_xyz
'x, y, z'
'-x, -y, -z'

loop_
_atom_site_label
_atom_site_type_symbol
_atom_site_fract_x
_atom_site_fract_y
_atom_site_fract_z
_atom_site_U_iso_or_equiv
_atom_site_adp_type
_atom_site_occupancy
_atom_site_symmetry_multiplicity
_atom_site_calc_flag
_atom_site_refinement_flags
C1 C -0.12135(15) 1.06969(14) 0.68757(13) 0.0261(4) Uani 1 1 d .
C2 C -0.11292(17) 1.01939(15) 0.61423(14) 0.0314(4) Uani 1 1 d .
H2 H -0.0665 0.9549 0.6077 0.038 Uiso 1 1 calc R
C3 C -0.17186(18) 1.06292(17) 0.55087(15) 0.0356(4) Uani 1 1 d .
H3 H -0.1665 1.0279 0.5016 0.043 Uiso 1 1 calc R
C4 C -0.23849(18) 1.15755(17) 0.55967(16) 0.0371(4) Uani 1 1 d .
H4 H -0.2791 1.1873 0.5165 0.045 Uiso 1 1 calc R
C5 C -0.24613(19) 1.20886(16) 0.63090(17) 0.0394(5) Uani 1 1 d .
H5 H -0.2910 1.2743 0.6359 0.047 Uiso 1 1 calc R
C6 C -0.18837(17) 1.16504(15) 0.69542(16) 0.0338(4) Uani 1 1 d .
H6 H -0.1946 1.2001 0.7449 0.041 Uiso 1 1 calc R
C7 C -0.06368(16) 0.86754(14) 0.80126(13) 0.0275(4) Uani 1 1 d .
C8 C -0.16338(18) 0.81015(17) 0.85137(15) 0.0360(4) Uani 1 1 d .
H8 H -0.2363 0.8456 0.8791 0.043 Uiso 1 1 calc R
C9 C -0.1551(2) 0.69992(17) 0.86049(17) 0.0412(5) Uani 1 1 d .
H9 H -0.2226 0.6595 0.8952 0.049 Uiso 1 1 calc R
C10 C -0.0485(2) 0.64895(16) 0.81903(16) 0.0397(5) Uani 1 1 d .
H10 H -0.0441 0.5738 0.8249 0.048 Uiso 1 1 calc R
C11 C 0.05179(18) 0.70553(15) 0.76916(14) 0.0325(4) Uani 1 1 d .
H11 H 0.1244 0.6695 0.7419 0.039 Uiso 1 1 calc R
C12 C 0.04462(16) 0.81609(14) 0.75960(13) 0.0267(4) Uani 1 1 d .
C13 C 0.13984(15) 0.89053(14) 0.70709(13) 0.0254(4) Uani 1 1 d .
C14 C 0.25687(16) 0.86412(15) 0.65981(14) 0.0298(4) Uani 1 1 d .
H14 H 0.2833 0.7912 0.6619 0.036 Uiso 1 1 calc R
C15 C 0.33394(16) 0.94546(16) 0.60978(15) 0.0343(4) Uani 1 1 d .
H15 H 0.4137 0.9278 0.5774 0.041 Uiso 1 1 calc R
C16 C 0.29713(16) 1.05242(16) 0.60593(15) 0.0327(4) Uani 1 1 d .
H16 H 0.3517 1.1068 0.5705 0.039 Uiso 1 1 calc R
C17 C 0.18061(15) 1.08088(14) 0.65358(14) 0.0271(4) Uani 1 1 d .
C18 C 0.10268(15) 0.99915(14) 0.70477(13) 0.0242(3) Uani 1 1 d .
C19 C 0.13977(15) 1.19525(15) 0.65148(15) 0.0293(4) Uani 1 1 d .
C20 C 0.12901(16) 1.23806(15) 0.73053(16) 0.0328(4) Uani 1 1 d .
C21 C 0.08868(18) 1.34452(17) 0.73039(18) 0.0418(5) Uani 1 1 d .
H21 H 0.0809 1.3739 0.7839 0.050 Uiso 1 1 calc R
C22 C 0.06044(18) 1.40613(17) 0.6514(2) 0.0444(5) Uani 1 1 d .
H22 H 0.0326 1.4783 0.6516 0.053 Uiso 1 1 calc R
C23 C 0.07120(18) 1.36660(16) 0.57179(18) 0.0412(5) Uani 1 1 d .
H23 H 0.0519 1.4110 0.5179 0.049 Uiso 1 1 calc R
C24 C 0.11109(16) 1.26011(15) 0.57236(16) 0.0334(4) Uani 1 1 d .
C25 C 0.1441(2) 1.2034(2) 0.88959(17) 0.0458(5) Uani 1 1 d .
H25A H 0.1941 1.2628 0.8708 0.069 Uiso 1 1 calc R
H25B H 0.1634 1.1434 0.9380 0.069 Uiso 1 1 calc R
H25C H 0.0631 1.2275 0.9198 0.069 Uiso 1 1 calc R
C26 C 0.0887(2) 1.27166(19) 0.4196(2) 0.0513(6) Uani 1 1 d .
H26A H 0.0056 1.2899 0.4476 0.077 Uiso 1 1 calc R
H26B H 0.1043 1.2285 0.3714 0.077 Uiso 1 1 calc R
H26C H 0.1312 1.3377 0.3857 0.077 Uiso 1 1 calc R
C27 C 0.60126(15) 0.56157(14) 0.76770(13) 0.0247(3) Uani 1 1 d .
C28 C 0.59717(16) 0.54183(15) 0.86516(14) 0.0300(4) Uani 1 1 d .
H28 H 0.5393 0.5777 0.9114 0.036 Uiso 1 1 calc R
C29 C 0.67698(17) 0.47022(17) 0.89496(16) 0.0355(4) Uani 1 1 d .
H29 H 0.6742 0.4576 0.9612 0.043 Uiso 1 1 calc R
C30 C 0.76061(17) 0.41728(16) 0.82786(17) 0.0368(5) Uani 1 1 d .
H30 H 0.8154 0.3683 0.8481 0.044 Uiso 1 1 calc R
C31 C 0.76480(17) 0.43536(17) 0.73168(17) 0.0381(5) Uani 1 1 d .
H31 H 0.8220 0.3982 0.6862 0.046 Uiso 1 1 calc R
C32 C 0.68580(16) 0.50768(15) 0.70094(15) 0.0325(4) Uani 1 1 d .
H32 H 0.6895 0.5203 0.6344 0.039 Uiso 1 1 calc R
C33 C 0.49242(15) 0.77934(14) 0.76074(13) 0.0265(4) Uani 1 1 d .
C34 C 0.57549(18) 0.85554(16) 0.71978(16) 0.0370(5) Uani 1 1 d .
H34 H 0.6486 0.8440 0.6698 0.044 Uiso 1 1 calc R
C35 C 0.5498(2) 0.94942(18) 0.7533(2) 0.0529(6) Uani 1 1 d .
H35 H 0.6065 1.0016 0.7273 0.063 Uiso 1 1 calc R
C36 C 0.4419(2) 0.96699(19) 0.8244(2) 0.0555(7) Uani 1 1 d .
H36 H 0.4256 1.0316 0.8462 0.067 Uiso 1 1 calc R
C37 C 0.3575(2) 0.89255(16) 0.86431(16) 0.0406(5) Uani 1 1 d .
H37 H 0.2834 0.9062 0.9121 0.049 Uiso 1 1 calc R
C38 C 0.38312(15) 0.79716(14) 0.83310(13) 0.0262(4) Uani 1 1 d .
C39 C 0.30593(14) 0.70769(13) 0.86835(12) 0.0230(3) Uani 1 1 d .
C40 C 0.19398(15) 0.70023(14) 0.94126(13) 0.0266(4) Uani 1 1 d .
H40 H 0.1580 0.7581 0.9717 0.032 Uiso 1 1 calc R
C41 C 0.13618(15) 0.60739(15) 0.96851(14) 0.0288(4) Uani 1 1 d .
H41 H 0.0599 0.6019 1.0181 0.035 Uiso 1 1 calc R
C42 C 0.18778(15) 0.52151(14) 0.92460(13) 0.0261(4) Uani 1 1 d .
H42 H 0.1471 0.4578 0.9460 0.031 Uiso 1 1 calc R
C43 C 0.29829(14) 0.52827(13) 0.84978(12) 0.0223(3) Uani 1 1 d .
C44 C 0.35648(14) 0.62226(13) 0.82198(12) 0.0212(3) Uani 1 1 d .
C45 C 0.35237(14) 0.43906(13) 0.79865(13) 0.0225(3) Uani 1 1 d .
C46 C 0.34517(15) 0.44480(14) 0.70725(13) 0.0260(4) Uani 1 1 d .
C47 C 0.39405(17) 0.36320(15) 0.65718(15) 0.0325(4) Uani 1 1 d .
H47 H 0.3881 0.3671 0.5954 0.039 Uiso 1 1 calc R
C48 C 0.45133(18) 0.27648(16) 0.69935(16) 0.0367(4) Uani 1 1 d .
H48 H 0.4849 0.2207 0.6655 0.044 Uiso 1 1 calc R
C49 C 0.46112(17) 0.26849(15) 0.78913(16) 0.0329(4) Uani 1 1 d .
H49 H 0.5020 0.2087 0.8161 0.040 Uiso 1 1 calc R
C50 C 0.41014(15) 0.34949(14) 0.83977(13) 0.0263(4) Uani 1 1 d .
C51 C 0.2964(2) 0.55504(18) 0.57112(15) 0.0378(5) Uani 1 1 d .
H51A H 0.3779 0.5639 0.5267 0.057 Uiso 1 1 calc R
H51B H 0.2512 0.6210 0.5555 0.057 Uiso 1 1 calc R
H51C H 0.2676 0.4950 0.5614 0.057 Uiso 1 1 calc R
C52 C 0.4731(2) 0.25819(17) 0.97252(17) 0.0417(5) Uani 1 1 d .
H52A H 0.4399 0.1915 0.9801 0.063 Uiso 1 1 calc R
H52B H 0.4658 0.2640 1.0383 0.063 Uiso 1 1 calc R
H52C H 0.5549 0.2576 0.9282 0.063 Uiso 1 1 calc R
B1 B -0.1148(2) 1.0672(2) 0.89228(18) 0.0406(5) Uani 1 1 d .
H1A H -0.1970 1.0522 0.9274 0.061 Uiso 1 1 calc R
H1B H -0.1061 1.1450 0.8723 0.061 Uiso 1 1 calc R
H1C H -0.0736 1.0333 0.9369 0.061 Uiso 1 1 calc R
B2 B 0.5334(2) 0.67137(18) 0.58785(16) 0.0321(5) Uani 1 1 d .
H2A H 0.4747 0.7199 0.5685 0.048 Uiso 1 1 calc R
H2B H 0.5336 0.6011 0.5757 0.048 Uiso 1 1 calc R
H2C H 0.6097 0.7015 0.5481 0.048 Uiso 1 1 calc R
O1 O 0.16114(13) 1.16911(12) 0.80264(11) 0.0386(3) Uani 1 1 d .
O2 O 0.12520(13) 1.21186(11) 0.49819(11) 0.0401(3) Uani 1 1 d .
O3 O 0.28545(12) 0.53343(10) 0.67305(10) 0.0311(3) Uani 1 1 d .
O4 O 0.41257(12) 0.34785(10) 0.93030(10) 0.0328(3) Uani 1 1 d .
P1 P -0.05146(4) 1.01079(4) 0.77555(3) 0.02524(13) Uani 1 1 d .
P2 P 0.49885(4) 0.65512(3) 0.72687(3) 0.02259(13) Uani 1 1 d .

loop_
_atom_site_aniso_label
_atom_site_aniso_U_11
_atom_site_aniso_U_22
_atom_site_aniso_U_33
_atom_site_aniso_U_23
_atom_site_aniso_U_13
_atom_site_aniso_U_12
C1 0.0268(8) 0.0238(8) 0.0251(8) -0.0083(7) -0.0062(7) -0.0002(7)
C2 0.0356(9) 0.0305(9) 0.0270(9) -0.0124(7) -0.0096(8) 0.0052(8)
C3 0.0425(11) 0.0401(11) 0.0273(9) -0.0145(8) -0.0138(8) 0.0024(9)
C4 0.0414(11) 0.0380(11) 0.0345(10) -0.0071(8) -0.0201(9) 0.0034(9)
C5 0.0465(12) 0.0307(10) 0.0457(12) -0.0151(9) -0.0233(10) 0.0117(9)
C6 0.0396(10) 0.0287(9) 0.0378(11) -0.0163(8) -0.0169(9) 0.0069(8)
C7 0.0355(9) 0.0242(8) 0.0230(8) -0.0054(7) -0.0118(7) -0.0008(7)
C8 0.0373(10) 0.0347(10) 0.0308(10) -0.0050(8) -0.0085(8) -0.0053(8)
C9 0.0490(12) 0.0328(10) 0.0382(11) 0.0003(9) -0.0151(10) -0.0127(9)
C10 0.0592(13) 0.0238(9) 0.0381(11) -0.0029(8) -0.0228(10) -0.0045(9)
C11 0.0458(11) 0.0241(9) 0.0280(9) -0.0044(7) -0.0171(8) 0.0024(8)
C12 0.0368(9) 0.0245(8) 0.0212(8) -0.0049(7) -0.0151(7) 0.0018(7)
C13 0.0334(9) 0.0239(8) 0.0212(8) -0.0057(7) -0.0141(7) 0.0032(7)
C14 0.0344(9) 0.0278(9) 0.0285(9) -0.0082(7) -0.0162(8) 0.0092(7)
C15 0.0290(9) 0.0368(10) 0.0360(10) -0.0107(8) -0.0134(8) 0.0082(8)
C16 0.0297(9) 0.0316(10) 0.0348(10) -0.0065(8) -0.0117(8) -0.0007(7)
C17 0.0299(9) 0.0256(9) 0.0280(9) -0.0079(7) -0.0132(7) 0.0010(7)
C18 0.0295(8) 0.0245(8) 0.0214(8) -0.0084(6) -0.0120(7) 0.0031(7)
C19 0.0274(8) 0.0236(8) 0.0359(10) -0.0089(7) -0.0094(8) -0.0025(7)
C20 0.0296(9) 0.0283(9) 0.0388(11) -0.0118(8) -0.0084(8) -0.0031(7)
C21 0.0390(11) 0.0320(10) 0.0547(14) -0.0215(10) -0.0113(10) -0.0001(8)
C22 0.0384(11) 0.0264(10) 0.0662(15) -0.0170(10) -0.0155(11) 0.0026(8)
C23 0.0393(11) 0.0266(10) 0.0570(14) -0.0077(9) -0.0213(10) 0.0039(8)
C24 0.0318(9) 0.0254(9) 0.0426(11) -0.0079(8) -0.0140(8) -0.0017(7)
C25 0.0543(13) 0.0494(13) 0.0389(12) -0.0202(10) -0.0135(10) -0.0108(11)
C26 0.0724(16) 0.0370(12) 0.0534(14) 0.0012(10) -0.0400(13) -0.0053(11)
C27 0.0256(8) 0.0211(8) 0.0285(9) -0.0115(7) -0.0080(7) -0.0009(6)
C28 0.0317(9) 0.0328(9) 0.0275(9) -0.0116(7) -0.0109(7) 0.0001(7)
C29 0.0384(10) 0.0367(10) 0.0350(10) -0.0093(8) -0.0179(9) -0.0002(8)
C30 0.0331(10) 0.0319(10) 0.0488(12) -0.0112(9) -0.0206(9) 0.0056(8)
C31 0.0342(10) 0.0369(11) 0.0451(12) -0.0220(9) -0.0128(9) 0.0091(8)
C32 0.0342(9) 0.0316(10) 0.0328(10) -0.0148(8) -0.0115(8) 0.0051(8)
C33 0.0316(9) 0.0223(8) 0.0256(9) -0.0093(7) -0.0092(7) 0.0012(7)
C34 0.0400(11) 0.0293(10) 0.0377(11) -0.0134(8) -0.0053(9) -0.0067(8)
C35 0.0581(14) 0.0327(11) 0.0599(15) -0.0191(11) -0.0034(12) -0.0191(10)
C36 0.0689(16) 0.0317(11) 0.0596(15) -0.0279(11) -0.0038(13) -0.0108(11)
C37 0.0504(12) 0.0276(10) 0.0387(11) -0.0197(9) -0.0043(9) -0.0008(9)
C38 0.0340(9) 0.0229(8) 0.0226(8) -0.0107(7) -0.0092(7) 0.0016(7)
C39 0.0298(8) 0.0217(8) 0.0191(8) -0.0076(6) -0.0106(7) 0.0029(7)
C40 0.0298(9) 0.0275(9) 0.0222(8) -0.0119(7) -0.0086(7) 0.0064(7)
C41 0.0250(8) 0.0351(10) 0.0243(9) -0.0110(7) -0.0063(7) 0.0024(7)
C42 0.0281(8) 0.0266(9) 0.0243(8) -0.0065(7) -0.0098(7) -0.0030(7)
C43 0.0273(8) 0.0232(8) 0.0193(8) -0.0074(6) -0.0107(7) 0.0008(6)
C44 0.0255(8) 0.0205(8) 0.0195(7) -0.0085(6) -0.0092(6) 0.0024(6)
C45 0.0256(8) 0.0198(8) 0.0228(8) -0.0083(6) -0.0071(7) -0.0031(6)
C46 0.0304(9) 0.0235(8) 0.0256(8) -0.0095(7) -0.0098(7) -0.0012(7)
C47 0.0412(10) 0.0319(10) 0.0278(9) -0.0163(8) -0.0110(8) -0.0009(8)
C48 0.0440(11) 0.0299(10) 0.0387(11) -0.0200(8) -0.0125(9) 0.0039(8)
C49 0.0380(10) 0.0223(9) 0.0395(11) -0.0121(8) -0.0146(9) 0.0040(7)
C50 0.0316(9) 0.0227(8) 0.0265(9) -0.0082(7) -0.0108(7) -0.0036(7)
C51 0.0513(12) 0.0409(11) 0.0266(9) -0.0082(8) -0.0202(9) -0.0022(9)
C52 0.0581(13) 0.0300(10) 0.0450(12) -0.0071(9) -0.0318(11) 0.0058(9)
B1 0.0462(13) 0.0462(14) 0.0315(12) -0.0187(10) -0.0117(10) 0.0002(11)
B2 0.0372(11) 0.0336(11) 0.0228(10) -0.0085(8) -0.0086(8) 0.0007(9)
O1 0.0471(8) 0.0353(8) 0.0385(8) -0.0159(6) -0.0169(7) -0.0018(6)
O2 0.0552(9) 0.0296(7) 0.0413(8) -0.0063(6) -0.0275(7) 0.0028(6)
O3 0.0416(7) 0.0305(7) 0.0257(6) -0.0116(5) -0.0161(6) 0.0041(6)
O4 0.0455(8) 0.0279(7) 0.0310(7) -0.0099(5) -0.0214(6) 0.0059(6)
P1 0.0288(2) 0.0230(2) 0.0232(2) -0.00867(18) -0.00805(18) 0.00122(17)
P2 0.0262(2) 0.0203(2) 0.0207(2) -0.00939(17) -0.00593(17) 0.00022(17)

loop_
_atom_type_symbol
_atom_type_description
_atom_type_scat_dispersion_real
_atom_type_scat_dispersion_imag
_atom_type_scat_source
C C 0.0033 0.0016 'International Tables Vol C Tables 4.2.6.8 and 6.1.1.4'
H H 0.0000 0.0000 'International Tables Vol C Tables 4.2.6.8 and 6.1.1.4'
B B 0.0013 0.0007 'International Tables Vol C Tables 4.2.6.8 and 6.1.1.4'
O O 0.0106 0.0060 'International Tables Vol C Tables 4.2.6.8 and 6.1.1.4'
P P 0.1023 0.0942 'International Tables Vol C Tables 4.2.6.8 and 6.1.1.4'

loop_
_geom_angle_atom_site_label_1
_geom_angle_atom_site_label_2
_geom_angle_atom_site_label_3
_geom_angle
C6 C1 C2 119.18(18)
C6 C1 P1 119.48(14)
C2 C1 P1 121.30(14)
C3 C2 C1 120.43(17)
C3 C2 H2 119.8
C1 C2 H2 119.8
C4 C3 C2 119.81(19)
C4 C3 H3 120.1
C2 C3 H3 120.1
C5 C4 C3 120.29(19)
C5 C4 H4 119.9
C3 C4 H4 119.9
C4 C5 C6 120.21(18)
C4 C5 H5 119.9
C6 C5 H5 119.9
C5 C6 C1 120.06(19)
C5 C6 H6 120.0
C1 C6 H6 120.0
C8 C7 C12 121.01(17)
C8 C7 P1 127.76(15)
C12 C7 P1 111.19(13)
C7 C8 C9 119.05(19)
C7 C8 H8 120.5
C9 C8 H8 120.5
C10 C9 C8 120.11(19)
C10 C9 H9 119.9
C8 C9 H9 119.9
C9 C10 C11 121.28(19)
C9 C10 H10 119.4
C11 C10 H10 119.4
C10 C11 C12 119.13(19)
C10 C11 H11 120.4
C12 C11 H11 120.4
C11 C12 C7 119.40(17)
C11 C12 C13 127.39(17)
C7 C12 C13 113.19(15)
C14 C13 C18 119.56(16)
C14 C13 C12 126.95(16)
C18 C13 C12 113.46(15)
C15 C14 C13 119.11(17)
C15 C14 H14 120.4
C13 C14 H14 120.4
C14 C15 C16 121.34(17)
C14 C15 H15 119.3
C16 C15 H15 119.3
C15 C16 C17 120.66(18)
C15 C16 H16 119.7
C17 C16 H16 119.7
C18 C17 C16 118.24(16)
C18 C17 C19 120.37(16)
C16 C17 C19 121.39(16)
C17 C18 C13 121.07(16)
C17 C18 P1 128.27(13)
C13 C18 P1 110.66(13)
C24 C19 C20 119.44(18)
C24 C19 C17 120.98(18)
C20 C19 C17 119.58(18)
O1 C20 C21 125.1(2)
O1 C20 C19 114.80(17)
C21 C20 C19 120.1(2)
C22 C21 C20 118.9(2)
C22 C21 H21 120.5
C20 C21 H21 120.5
C21 C22 C23 122.3(2)
C21 C22 H22 118.8
C23 C22 H22 118.8
C22 C23 C24 118.6(2)
C22 C23 H23 120.7
C24 C23 H23 120.7
O2 C24 C19 115.39(17)
O2 C24 C23 124.0(2)
C19 C24 C23 120.6(2)
O1 C25 H25A 109.5
O1 C25 H25B 109.5
H25A C25 H25B 109.5
O1 C25 H25C 109.5
H25A C25 H25C 109.5
H25B C25 H25C 109.5
O2 C26 H26A 109.5
O2 C26 H26B 109.5
H26A C26 H26B 109.5
O2 C26 H26C 109.5
H26A C26 H26C 109.5
H26B C26 H26C 109.5
C32 C27 C28 119.20(17)
C32 C27 P2 119.49(14)
C28 C27 P2 121.31(13)
C29 C28 C27 120.49(18)
C29 C28 H28 119.8
C27 C28 H28 119.8
C30 C29 C28 119.74(19)
C30 C29 H29 120.1
C28 C29 H29 120.1
C31 C30 C29 120.29(18)
C31 C30 H30 119.9
C29 C30 H30 119.9
C30 C31 C32 120.34(18)
C30 C31 H31 119.8
C32 C31 H31 119.8
C31 C32 C27 119.94(19)
C31 C32 H32 120.0
C27 C32 H32 120.0
C34 C33 C38 120.84(17)
C34 C33 P2 128.22(14)
C38 C33 P2 110.76(13)
C33 C34 C35 118.79(19)
C33 C34 H34 120.6
C35 C34 H34 120.6
C36 C35 C34 120.3(2)
C36 C35 H35 119.9
C34 C35 H35 119.9
C37 C36 C35 121.5(2)
C37 C36 H36 119.3
C35 C36 H36 119.3
C36 C37 C38 118.79(19)
C36 C37 H37 120.6
C38 C37 H37 120.6
C37 C38 C33 119.83(17)
C37 C38 C39 126.73(17)
C33 C38 C39 113.44(15)
C40 C39 C44 119.59(16)
C40 C39 C38 126.99(15)
C44 C39 C38 113.40(15)
C41 C40 C39 119.02(16)
C41 C40 H40 120.5
C39 C40 H40 120.5
C40 C41 C42 121.28(16)
C40 C41 H41 119.4
C42 C41 H41 119.4
C43 C42 C41 120.70(16)
C43 C42 H42 119.7
C41 C42 H42 119.7
C42 C43 C44 117.99(15)
C42 C43 C45 121.29(15)
C44 C43 C45 120.71(15)
C43 C44 C39 121.38(15)
C43 C44 P2 128.12(13)
C39 C44 P2 110.50(12)
C46 C45 C50 118.83(16)
C46 C45 C43 119.17(15)
C50 C45 C43 122.00(15)
O3 C46 C47 123.55(17)
O3 C46 C45 115.38(15)
C47 C46 C45 121.05(17)
C48 C47 C46 118.63(18)
C48 C47 H47 120.7
C46 C47 H47 120.7
C49 C48 C47 121.95(18)
C49 C48 H48 119.0
C47 C48 H48 119.0
C48 C49 C50 119.11(18)
C48 C49 H49 120.4
C50 C49 H49 120.4
O4 C50 C49 123.62(17)
O4 C50 C45 115.98(15)
C49 C50 C45 120.40(17)
O3 C51 H51A 109.5
O3 C51 H51B 109.5
H51A C51 H51B 109.5
O3 C51 H51C 109.5
H51A C51 H51C 109.5
H51B C51 H51C 109.5
O4 C52 H52A 109.5
O4 C52 H52B 109.5
H52A C52 H52B 109.5
O4 C52 H52C 109.5
H52A C52 H52C 109.5
H52B C52 H52C 109.5
P1 B1 H1A 109.5
P1 B1 H1B 109.5
H1A B1 H1B 109.5
P1 B1 H1C 109.5
H1A B1 H1C 109.5
H1B B1 H1C 109.5
P2 B2 H2A 109.5
P2 B2 H2B 109.5
H2A B2 H2B 109.5
P2 B2 H2C 109.5
H2A B2 H2C 109.5
H2B B2 H2C 109.5
C20 O1 C25 118.38(17)
C24 O2 C26 117.71(17)
C46 O3 C51 117.36(15)
C50 O4 C52 116.82(15)
C7 P1 C18 91.37(8)
C7 P1 C1 104.76(8)
C18 P1 C1 108.01(8)
C7 P1 B1 114.31(10)
C18 P1 B1 122.53(10)
C1 P1 B1 112.83(10)
C33 P2 C27 108.95(8)
C33 P2 C44 91.53(8)
C27 P2 C44 106.78(8)
C33 P2 B2 114.30(9)
C27 P2 B2 111.18(9)
C44 P2 B2 122.17(9)

loop_
_geom_bond_atom_site_label_1
_geom_bond_atom_site_label_2
_geom_bond_distance
C1 C6 1.394(2)
C1 C2 1.396(3)
C1 P1 1.8126(19)
C2 C3 1.387(3)
C2 H2 0.9500
C3 C4 1.385(3)
C3 H3 0.9500
C4 C5 1.380(3)
C4 H4 0.9500
C5 C6 1.391(3)
C5 H5 0.9500
C6 H6 0.9500
C7 C8 1.387(3)
C7 C12 1.405(3)
C7 P1 1.8090(19)
C8 C9 1.391(3)
C8 H8 0.9500
C9 C10 1.387(3)
C9 H9 0.9500
C10 C11 1.387(3)
C10 H10 0.9500
C11 C12 1.395(3)
C11 H11 0.9500
C12 C13 1.474(3)
C13 C14 1.395(2)
C13 C18 1.412(2)
C14 C15 1.383(3)
C14 H14 0.9500
C15 C16 1.388(3)
C15 H15 0.9500
C16 C17 1.397(3)
C16 H16 0.9500
C17 C18 1.394(2)
C17 C19 1.491(2)
C18 P1 1.8114(18)
C19 C24 1.395(3)
C19 C20 1.402(3)
C20 O1 1.356(3)
C20 C21 1.398(3)
C21 C22 1.378(3)
C21 H21 0.9500
C22 C23 1.383(3)
C22 H22 0.9500
C23 C24 1.396(3)
C23 H23 0.9500
C24 O2 1.368(3)
C25 O1 1.425(3)
C25 H25A 0.9800
C25 H25B 0.9800
C25 H25C 0.9800
C26 O2 1.423(3)
C26 H26A 0.9800
C26 H26B 0.9800
C26 H26C 0.9800
C27 C32 1.393(2)
C27 C28 1.397(3)
C27 P2 1.8071(18)
C28 C29 1.387(3)
C28 H28 0.9500
C29 C30 1.384(3)
C29 H29 0.9500
C30 C31 1.380(3)
C30 H30 0.9500
C31 C32 1.390(3)
C31 H31 0.9500
C32 H32 0.9500
C33 C34 1.386(3)
C33 C38 1.406(2)
C33 P2 1.8065(18)
C34 C35 1.393(3)
C34 H34 0.9500
C35 C36 1.386(3)
C35 H35 0.9500
C36 C37 1.383(3)
C36 H36 0.9500
C37 C38 1.394(2)
C37 H37 0.9500
C38 C39 1.474(2)
C39 C40 1.395(2)
C39 C44 1.409(2)
C40 C41 1.383(3)
C40 H40 0.9500
C41 C42 1.396(2)
C41 H41 0.9500
C42 C43 1.393(2)
C42 H42 0.9500
C43 C44 1.397(2)
C43 C45 1.495(2)
C44 P2 1.8125(17)
C45 C46 1.396(2)
C45 C50 1.402(2)
C46 O3 1.368(2)
C46 C47 1.395(2)
C47 C48 1.382(3)
C47 H47 0.9500
C48 C49 1.380(3)
C48 H48 0.9500
C49 C50 1.396(3)
C49 H49 0.9500
C50 O4 1.370(2)
C51 O3 1.431(2)
C51 H51A 0.9800
C51 H51B 0.9800
C51 H51C 0.9800
C52 O4 1.430(2)
C52 H52A 0.9800
C52 H52B 0.9800
C52 H52C 0.9800
B1 P1 1.917(2)
B1 H1A 0.9800
B1 H1B 0.9800
B1 H1C 0.9800
B2 P2 1.911(2)
B2 H2A 0.9800
B2 H2B 0.9800
B2 H2C 0.9800

loop_
_geom_torsion_atom_site_label_1
_geom_torsion_atom_site_label_2
_geom_torsion_atom_site_label_3
_geom_torsion_atom_site_label_4
_geom_torsion
C6 C1 C2 C3 -0.9(3)
P1 C1 C2 C3 176.70(15)
C1 C2 C3 C4 0.7(3)
C2 C3 C4 C5 0.2(3)
C3 C4 C5 C6 -1.0(3)
C4 C5 C6 C1 0.8(3)
C2 C1 C6 C5 0.2(3)
P1 C1 C6 C5 -177.49(16)
C12 C7 C8 C9 0.3(3)
P1 C7 C8 C9 177.73(16)
C7 C8 C9 C10 -0.6(3)
C8 C9 C10 C11 0.9(3)
C9 C10 C11 C12 -0.8(3)
C10 C11 C12 C7 0.5(3)
C10 C11 C12 C13 -177.99(18)
C8 C7 C12 C11 -0.2(3)
P1 C7 C12 C11 -178.05(14)
C8 C7 C12 C13 178.48(17)
P1 C7 C12 C13 0.62(19)
C11 C12 C13 C14 -2.7(3)
C7 C12 C13 C14 178.78(17)
C11 C12 C13 C18 175.57(17)
C7 C12 C13 C18 -3.0(2)
C18 C13 C14 C15 -1.3(3)
C12 C13 C14 C15 176.88(17)
C13 C14 C15 C16 0.1(3)
C14 C15 C16 C17 0.6(3)
C15 C16 C17 C18 -0.1(3)
C15 C16 C17 C19 179.10(18)
C16 C17 C18 C13 -1.1(3)
C19 C17 C18 C13 179.70(17)
C16 C17 C18 P1 178.35(14)
C19 C17 C18 P1 -0.9(3)
C14 C13 C18 C17 1.8(3)
C12 C13 C18 C17 -176.59(15)
C14 C13 C18 P1 -177.74(13)
C12 C13 C18 P1 3.87(19)
C18 C17 C19 C24 -94.5(2)
C16 C17 C19 C24 86.3(2)
C18 C17 C19 C20 84.9(2)
C16 C17 C19 C20 -94.3(2)
C24 C19 C20 O1 -178.79(16)
C17 C19 C20 O1 1.8(3)
C24 C19 C20 C21 0.7(3)
C17 C19 C20 C21 -178.75(17)
O1 C20 C21 C22 179.14(19)
C19 C20 C21 C22 -0.3(3)
C20 C21 C22 C23 -0.4(3)
C21 C22 C23 C24 0.6(3)
C20 C19 C24 O2 179.47(16)
C17 C19 C24 O2 -1.1(3)
C20 C19 C24 C23 -0.4(3)
C17 C19 C24 C23 178.98(18)
C22 C23 C24 O2 179.90(19)
C22 C23 C24 C19 -0.2(3)
C32 C27 C28 C29 0.6(3)
P2 C27 C28 C29 -179.60(15)
C27 C28 C29 C30 -0.6(3)
C28 C29 C30 C31 -0.1(3)
C29 C30 C31 C32 0.6(3)
C30 C31 C32 C27 -0.6(3)
C28 C27 C32 C31 -0.1(3)
P2 C27 C32 C31 -179.85(15)
C38 C33 C34 C35 1.5(3)
P2 C33 C34 C35 176.18(19)
C33 C34 C35 C36 -1.7(4)
C34 C35 C36 C37 0.4(4)
C35 C36 C37 C38 1.1(4)
C36 C37 C38 C33 -1.3(3)
C36 C37 C38 C39 178.6(2)
C34 C33 C38 C37 0.0(3)
P2 C33 C38 C37 -175.54(16)
C34 C33 C38 C39 -179.94(17)
P2 C33 C38 C39 4.5(2)
C37 C38 C39 C40 -1.8(3)
C33 C38 C39 C40 178.18(17)
C37 C38 C39 C44 179.55(19)
C33 C38 C39 C44 -0.5(2)
C44 C39 C40 C41 1.8(3)
C38 C39 C40 C41 -176.78(17)
C39 C40 C41 C42 0.1(3)
C40 C41 C42 C43 -1.8(3)
C41 C42 C43 C44 1.5(3)
C41 C42 C43 C45 -177.02(16)
C42 C43 C44 C39 0.5(2)
C45 C43 C44 C39 178.98(15)
C42 C43 C44 P2 -179.08(13)
C45 C43 C44 P2 -0.6(2)
C40 C39 C44 C43 -2.1(3)
C38 C39 C44 C43 176.65(15)
C40 C39 C44 P2 177.48(13)
C38 C39 C44 P2 -3.73(18)
C42 C43 C45 C46 96.2(2)
C44 C43 C45 C46 -82.3(2)
C42 C43 C45 C50 -83.7(2)
C44 C43 C45 C50 97.8(2)
C50 C45 C46 O3 178.69(15)
C43 C45 C46 O3 -1.2(2)
C50 C45 C46 C47 0.2(3)
C43 C45 C46 C47 -179.78(16)
O3 C46 C47 C48 -179.16(17)
C45 C46 C47 C48 -0.7(3)
C46 C47 C48 C49 0.1(3)
C47 C48 C49 C50 1.0(3)
C48 C49 C50 O4 178.41(17)
C48 C49 C50 C45 -1.6(3)
C46 C45 C50 O4 -178.99(15)
C43 C45 C50 O4 0.9(2)
C46 C45 C50 C49 1.1(3)
C43 C45 C50 C49 -179.02(16)
C21 C20 O1 C25 5.5(3)
C19 C20 O1 C25 -175.01(17)
C19 C24 O2 C26 175.19(18)
C23 C24 O2 C26 -4.9(3)
C47 C46 O3 C51 -14.6(3)
C45 C46 O3 C51 166.88(16)
C49 C50 O4 C52 1.2(3)
C45 C50 O4 C52 -178.80(16)
C8 C7 P1 C18 -176.36(18)
C12 C7 P1 C18 1.31(14)
C8 C7 P1 C1 -67.33(19)
C12 C7 P1 C1 110.35(14)
C8 C7 P1 B1 56.7(2)
C12 C7 P1 B1 -125.64(15)
C17 C18 P1 C7 177.54(17)
C13 C18 P1 C7 -2.96(14)
C17 C18 P1 C1 71.53(18)
C13 C18 P1 C1 -108.97(13)
C17 C18 P1 B1 -62.2(2)
C13 C18 P1 B1 117.29(15)
C6 C1 P1 C7 141.61(15)
C2 C1 P1 C7 -36.00(17)
C6 C1 P1 C18 -121.98(15)
C2 C1 P1 C18 60.41(17)
C6 C1 P1 B1 16.66(19)
C2 C1 P1 B1 -160.95(16)
C34 C33 P2 C27 71.0(2)
C38 C33 P2 C27 -113.91(14)
C34 C33 P2 C44 179.30(19)
C38 C33 P2 C44 -5.58(14)
C34 C33 P2 B2 -54.1(2)
C38 C33 P2 B2 121.04(14)
C32 C27 P2 C33 -130.88(15)
C28 C27 P2 C33 49.33(17)
C32 C27 P2 C44 131.47(15)
C28 C27 P2 C44 -48.32(16)
C32 C27 P2 B2 -4.04(18)
C28 C27 P2 B2 176.18(15)
C43 C44 P2 C33 -175.13(16)
C39 C44 P2 C33 5.28(13)
C43 C44 P2 C27 -64.80(17)
C39 C44 P2 C27 115.61(13)
C43 C44 P2 B2 64.66(19)
C39 C44 P2 B2 -114.93(14)
